data_4340694
loop_
_publ_author_name
'Blacquiere, Johanna M.'
'Pegis, Michael L.'
'Raugei, Simone'
'Kaminsky, Werner'
'Forget, Am\'elie'
'Cook, Sarah A.'
'Taguchi, Taketo'
'Mayer, James M.'

_publ_section_title
;
 Synthesis and reactivity of tripodal complexes containing pendant bases.
;
_journal_issue 17
_journal_name_full 'Inorganic chemistry'
_journal_page_first 9242
_journal_page_last 9253
_journal_paper_doi 10.1021/ic5013389
_journal_volume 53
_journal_year 2014
_chemical_formula_moiety '3(C15 H27 Co1 N4 O3), K3, 2(C3 H7 N O)'
_chemical_formula_sum 'C51 H95 Co3 K3 N14 O11'
_chemical_formula_weight 1374.5
_chemical_name_common jb157
_chemical_name_systematic
;
 jb157
;
_space_group_IT_number 2
_symmetry_cell_setting triclinic
_symmetry_Int_Tables_number 2
_symmetry_space_group_name_Hall '-P 1'
_symmetry_space_group_name_H-M 'P -1'
_atom_sites_solution_hydrogens geom
_atom_sites_solution_primary direct
_atom_sites_solution_secondary difmap
_audit_conform_dict_location ftp://ftp.iucr.org/pub/cif_core.dic
_audit_conform_dict_name cif_core.dic
_audit_conform_dict_version 2.4
_audit_creation_date 2011-04-28T16:20:46-00:00
_audit_creation_method 'WinGX routine CIF_UPDATE'
_cell_angle_alpha 101.679(6)
_cell_angle_beta 90.391(5)
_cell_angle_gamma 102.034(5)
_cell_formula_units_Z 2
_cell_length_a 10.4438(9)
_cell_length_b 18.0953(16)
_cell_length_c 18.3368(13)
_cell_measurement_reflns_used 217
_cell_measurement_temperature 100(2)
_cell_measurement_theta_max 20
_cell_measurement_theta_min 3
_cell_volume 3314.7(5)
_computing_cell_refinement 'SAINT (Bruker, 2007)'
_computing_data_collection 'APEX2 (Bruker, 2007)'
_computing_data_reduction 'SAINT (Bruker, 2007)'
_computing_molecular_graphics 'ORTEP-3 for Windows (Farrugia, 1997)'
_computing_publication_material 'SHELXL-97 (Sheldrick, 1997)'
_computing_structure_refinement 'SHELXL-97 (Sheldrick, 2008)'
_computing_structure_solution 'SHELXS97 (Sheldrick, 1997)'
_diffrn_ambient_temperature 100(2)
_diffrn_measured_fraction_theta_full 0.989
_diffrn_measured_fraction_theta_max 0.983
_diffrn_measurement_device_type 'Bruker APEXII CCD area-detector'
_diffrn_measurement_method '\f and \w scans'
_diffrn_radiation_monochromator graphite
_diffrn_radiation_type MoK\a
_diffrn_radiation_wavelength 0.71073
_diffrn_reflns_av_R_equivalents 0.2881
_diffrn_reflns_av_unetI/netI 0.2454
_diffrn_reflns_limit_h_max 12
_diffrn_reflns_limit_h_min -12
_diffrn_reflns_limit_k_max 21
_diffrn_reflns_limit_k_min -21
_diffrn_reflns_limit_l_max 22
_diffrn_reflns_limit_l_min -22
_diffrn_reflns_number 100643
_diffrn_reflns_theta_full 25
_diffrn_reflns_theta_max 25.45
_diffrn_reflns_theta_min 2
_diffrn_source 'fine-focus sealed tube'
_exptl_absorpt_coefficient_mu 0.993
_exptl_absorpt_correction_T_max 0.952
_exptl_absorpt_correction_T_min 0.9072
_exptl_absorpt_correction_type multi-scan
_exptl_absorpt_process_details '(SADABS; Bruker, 2007)'
_exptl_crystal_colour blue
_exptl_crystal_density_diffrn 1.377
_exptl_crystal_density_method 'not measured'
_exptl_crystal_description plate
_exptl_crystal_F_000 1450
_exptl_crystal_size_max 0.1
_exptl_crystal_size_mid 0.05
_exptl_crystal_size_min 0.05
_refine_diff_density_max 0.632
_refine_diff_density_min -0.775
_refine_diff_density_rms 0.121
_refine_ls_extinction_method none
_refine_ls_goodness_of_fit_ref 0.978
_refine_ls_hydrogen_treatment constr
_refine_ls_matrix_type full
_refine_ls_number_parameters 801
_refine_ls_number_reflns 12077
_refine_ls_number_restraints 56
_refine_ls_restrained_S_all 0.978
_refine_ls_R_factor_all 0.2159
_refine_ls_R_factor_gt 0.0753
_refine_ls_shift/su_max 0.003
_refine_ls_shift/su_mean 0
_refine_ls_structure_factor_coef Fsqd
_refine_ls_weighting_details 'calc w=1/[\s^2^(Fo^2^)+(0.0717P)^2^+0.0000P] where P=(Fo^2^+2Fc^2^)/3'
_refine_ls_weighting_scheme calc
_refine_ls_wR_factor_gt 0.134
_refine_ls_wR_factor_ref 0.1887
_reflns_number_gt 5195
_reflns_number_total 12077
_reflns_threshold_expression >2\s(I)
_cod_data_source_file ic5013389_si_001.cif
_cod_data_source_block jb157
_cod_depositor_comments 'Adding full bibliography for 4340692--4340695.cif.'
_cod_database_code 4340694

loop_
_symmetry_equiv_pos_as_xyz
'x, y, z'
'-x, -y, -z'

loop_
_atom_site_label
_atom_site_type_symbol
_atom_site_fract_x
_atom_site_fract_y
_atom_site_fract_z
_atom_site_U_iso_or_equiv
_atom_site_adp_type
_atom_site_occupancy
_atom_site_symmetry_multiplicity
_atom_site_calc_flag
_atom_site_refinement_flags
_atom_site_disorder_assembly
_atom_site_disorder_group
C1 C 0.059(2) 0.4084(11) 0.8345(10) 0.031(5) Uani 0.5 1 d P A 1
H1A H 0.032 0.3613 0.7949 0.037 Uiso 0.5 1 d PR A 1
H1B H 0.155 0.4259 0.8343 0.037 Uiso 0.5 1 d PR A 1
C4 C -0.2920(16) 0.3404(9) 0.9798(9) 0.030(3) Uani 0.5 1 d PDU A 1
H4A H -0.325 0.3776 0.9559 0.036 Uiso 0.5 1 calc PR A 1
H4B H -0.2778 0.3623 1.0339 0.036 Uiso 0.5 1 calc PR A 1
C5 C -0.390(2) 0.2650(12) 0.9665(13) 0.050(5) Uani 0.5 1 d PDU A 1
H5A H -0.3976 0.2414 0.9132 0.075 Uiso 0.5 1 calc PR A 1
H5B H -0.4753 0.274 0.9832 0.075 Uiso 0.5 1 calc PR A 1
H5C H -0.3607 0.2302 0.9945 0.075 Uiso 0.5 1 calc PR A 1
C6 C -0.0300(18) 0.4717(11) 0.7399(9) 0.026(5) Uani 0.5 1 d PU A 1
H6A H 0.0504 0.4664 0.7128 0.031 Uiso 0.5 1 d PR A 1
H6B H -0.0514 0.5212 0.7347 0.031 Uiso 0.5 1 d PR A 1
C11 C 0.0509(16) 0.5497(9) 0.8638(9) 0.020(4) Uani 0.5 1 d P A 1
H11A H 0.0803 0.5438 0.9133 0.024 Uiso 0.5 1 d PR A 1
H11B H 0.128 0.5752 0.8402 0.024 Uiso 0.5 1 d PR A 1
C2 C 0.0270(9) 0.3907(5) 0.9049(5) 0.038(2) Uani 1 1 d . . .
H2C H 0.0433 0.3427 0.8733 0.045 Uiso 0.5 1 d PR A 2
H2D H 0.0725 0.3976 0.9542 0.045 Uiso 0.5 1 d PR A 2
H2A H 0.0756 0.4321 0.9454 0.045 Uiso 0.5 1 d PR . .
H2B H 0.0533 0.3419 0.9082 0.045 Uiso 0.5 1 d PR . .
C3 C -0.1665(10) 0.3267(6) 0.9476(5) 0.044(3) Uani 1 1 d . . .
C7 C -0.1443(9) 0.4033(5) 0.7034(5) 0.038(3) Uani 1 1 d . . .
H7C H -0.1504 0.4443 0.6759 0.045 Uiso 0.5 1 d PR A 2
H7D H -0.1555 0.354 0.6664 0.045 Uiso 0.5 1 d PR A 2
H7A H -0.1761 0.4131 0.656 0.045 Uiso 0.5 1 d PR . .
H7B H -0.1131 0.3543 0.6922 0.045 Uiso 0.5 1 d PR . .
C8 C -0.3684(9) 0.3570(5) 0.7277(5) 0.034(2) Uani 1 1 d . . .
C9 C -0.4782(9) 0.3488(6) 0.7797(4) 0.043(3) Uani 1 1 d . A .
H9A H -0.5086 0.2935 0.781 0.051 Uiso 1 1 calc R . .
H9B H -0.445 0.3768 0.8306 0.051 Uiso 1 1 calc R . .
C10 C -0.5917(11) 0.3793(6) 0.7572(6) 0.065(3) Uani 1 1 d . . .
H10A H -0.5643 0.4351 0.7604 0.097 Uiso 1 1 calc R A .
H10B H -0.6632 0.369 0.7906 0.097 Uiso 1 1 calc R . .
H10C H -0.6221 0.3537 0.7058 0.097 Uiso 1 1 calc R . .
C12 C -0.0497(9) 0.5989(5) 0.8727(5) 0.033(2) Uani 1 1 d . . .
H12C H 0.0122 0.6143 0.9169 0.04 Uiso 0.5 1 d PR A 2
H12D H -0.0655 0.6467 0.8594 0.04 Uiso 0.5 1 d PR A 2
H12A H -0.0189 0.6452 0.9127 0.04 Uiso 0.5 1 d PR . .
H12B H -0.0624 0.6162 0.8258 0.04 Uiso 0.5 1 d PR . .
C13 C -0.2546(9) 0.5965(5) 0.9264(4) 0.030(2) Uani 1 1 d . . .
C14 C -0.3852(9) 0.5512(5) 0.9442(5) 0.040(3) Uani 1 1 d . A .
H14A H -0.385 0.4953 0.9325 0.048 Uiso 1 1 calc R . .
H14B H -0.3987 0.5663 0.998 0.048 Uiso 1 1 calc R . .
C15 C -0.4958(9) 0.5658(6) 0.8997(6) 0.054(3) Uani 1 1 d . . .
H15A H -0.4952 0.6212 0.9107 0.081 Uiso 1 1 calc R A .
H15B H -0.5795 0.5371 0.9132 0.081 Uiso 1 1 calc R . .
H15C H -0.4845 0.5487 0.8464 0.081 Uiso 1 1 calc R . .
C16 C 0.0914(7) -0.0815(5) 0.5994(4) 0.023(2) Uani 1 1 d . . .
H16A H 0.0649 -0.0797 0.548 0.028 Uiso 1 1 calc R . .
H16B H 0.0992 -0.135 0.6 0.028 Uiso 1 1 calc R . .
C17 C 0.2219(7) -0.0270(4) 0.6225(4) 0.020(2) Uani 1 1 d . . .
H17A H 0.261 -0.0399 0.6664 0.024 Uiso 1 1 calc R . .
H17B H 0.2823 -0.0328 0.5814 0.024 Uiso 1 1 calc R . .
C18 C 0.2969(8) 0.1094(5) 0.6264(4) 0.0196(19) Uani 1 1 d U . .
C19 C 0.2773(8) 0.1901(4) 0.6446(4) 0.022(2) Uani 1 1 d . . .
H19A H 0.3605 0.2253 0.6661 0.026 Uiso 1 1 calc R . .
H19B H 0.2108 0.1941 0.6826 0.026 Uiso 1 1 calc R . .
C20 C 0.2325(8) 0.2151(5) 0.5758(4) 0.028(2) Uani 1 1 d . . .
H20A H 0.2942 0.2069 0.5364 0.043 Uiso 1 1 calc R . .
H20B H 0.2295 0.2699 0.5886 0.043 Uiso 1 1 calc R . .
H20C H 0.1449 0.1844 0.5581 0.043 Uiso 1 1 calc R . .
C21 C -0.0013(8) -0.0851(5) 0.7221(4) 0.024(2) Uani 1 1 d . . .
H21A H 0.0913 -0.084 0.7352 0.029 Uiso 1 1 calc R . .
H21B H -0.0518 -0.1388 0.7166 0.029 Uiso 1 1 calc R . .
C22 C -0.0564(8) -0.0315(5) 0.7846(4) 0.023(2) Uani 1 1 d . . .
H22A H -0.1533 -0.0433 0.7794 0.028 Uiso 1 1 calc R . .
H22B H -0.03 -0.0394 0.8339 0.028 Uiso 1 1 calc R . .
C23 C 0.0196(7) 0.1018(5) 0.8421(4) 0.0184(19) Uani 1 1 d . A .
C24 C 0.0761(8) 0.1832(4) 0.8351(4) 0.020(2) Uani 1 1 d . . .
H24A H 0.028 0.2185 0.8664 0.024 Uiso 1 1 calc R . .
H24B H 0.0642 0.1876 0.7826 0.024 Uiso 1 1 calc R . .
C25 C 0.2222(8) 0.2079(5) 0.8590(4) 0.028(2) Uani 1 1 d . . .
H25A H 0.2348 0.2014 0.9101 0.043 Uiso 1 1 calc R . .
H25B H 0.254 0.2623 0.8567 0.043 Uiso 1 1 calc R . .
H25C H 0.2712 0.1759 0.8254 0.043 Uiso 1 1 calc R . .
C26 C -0.1433(8) -0.0824(5) 0.6150(4) 0.026(2) Uani 1 1 d . . .
H26A H -0.2089 -0.0832 0.6537 0.031 Uiso 1 1 calc R . .
H26B H -0.156 -0.1351 0.5838 0.031 Uiso 1 1 calc R . .
C27 C -0.1643(8) -0.0266(4) 0.5668(4) 0.0184(19) Uani 1 1 d . . .
H27A H -0.1186 -0.0367 0.5198 0.022 Uiso 1 1 calc R . .
H27B H -0.259 -0.0339 0.554 0.022 Uiso 1 1 calc R . .
C28 C -0.1758(8) 0.1071(5) 0.6001(4) 0.021(2) Uani 1 1 d . A .
C29 C -0.1254(8) 0.1866(4) 0.6476(4) 0.021(2) Uani 1 1 d . . .
H29A H -0.1326 0.2262 0.6185 0.025 Uiso 1 1 calc R . .
H29B H -0.0317 0.1929 0.6624 0.025 Uiso 1 1 calc R . .
C30 C -0.2048(8) 0.1985(5) 0.7180(4) 0.028(2) Uani 1 1 d . . .
H30A H -0.2968 0.1946 0.7033 0.042 Uiso 1 1 calc R . .
H30B H -0.1694 0.2497 0.7491 0.042 Uiso 1 1 calc R . .
H30C H -0.1989 0.1587 0.7462 0.042 Uiso 1 1 calc R . .
C31 C -0.3400(7) 0.0622(4) 0.8713(4) 0.021(2) Uani 1 1 d . . .
H31A H -0.3226 0.1162 0.8997 0.025 Uiso 1 1 calc R . .
H31B H -0.2798 0.0592 0.8298 0.025 Uiso 1 1 calc R . .
C32 C -0.3163(8) 0.0091(4) 0.9218(4) 0.023(2) Uani 1 1 d . . .
H32A H -0.221 0.0163 0.9326 0.028 Uiso 1 1 calc R . .
H32B H -0.3582 0.0221 0.9696 0.028 Uiso 1 1 calc R . .
C33 C -0.3110(8) -0.1242(5) 0.9015(4) 0.022(2) Uani 1 1 d . . .
C34 C -0.3620(8) -0.2065(5) 0.8613(4) 0.028(2) Uani 1 1 d . . .
H34A H -0.4502 -0.2117 0.8382 0.033 Uiso 1 1 calc R . .
H34B H -0.3698 -0.2409 0.8975 0.033 Uiso 1 1 calc R . .
C35 C -0.2699(9) -0.2304(5) 0.8014(4) 0.039(3) Uani 1 1 d . . .
H35A H -0.2724 -0.2015 0.7619 0.059 Uiso 1 1 calc R . .
H35B H -0.2977 -0.2859 0.7804 0.059 Uiso 1 1 calc R . .
H35C H -0.1804 -0.2192 0.8234 0.059 Uiso 1 1 calc R . .
C36 C -0.5732(8) 0.0628(5) 0.8959(4) 0.025(2) Uani 1 1 d . . .
H36A H -0.5808 0.1162 0.8948 0.03 Uiso 1 1 calc R . .
H36B H -0.5419 0.062 0.9468 0.03 Uiso 1 1 calc R . .
C37 C -0.7062(8) 0.0086(4) 0.8771(4) 0.024(2) Uani 1 1 d . . .
H37A H -0.7621 0.0154 0.9203 0.029 Uiso 1 1 calc R . .
H37B H -0.7497 0.0209 0.8343 0.029 Uiso 1 1 calc R . .
C38 C -0.7901(8) -0.1252(5) 0.8717(4) 0.0207(19) Uani 1 1 d U . .
C39 C -0.7754(9) -0.2083(5) 0.8467(5) 0.030(2) Uani 1 1 d . . .
H39A H -0.8037 -0.2373 0.8862 0.036 Uiso 1 1 calc R . .
H39B H -0.6821 -0.2092 0.8383 0.036 Uiso 1 1 calc R . .
C40 C -0.8584(9) -0.2474(5) 0.7744(5) 0.044(3) Uani 1 1 d . . .
H40A H -0.9506 -0.2461 0.7826 0.067 Uiso 1 1 calc R . .
H40B H -0.8493 -0.3011 0.7596 0.067 Uiso 1 1 calc R . .
H40C H -0.8282 -0.2197 0.7348 0.067 Uiso 1 1 calc R . .
C41 C -0.4956(8) 0.0619(4) 0.7689(4) 0.022(2) Uani 1 1 d . . .
H41A H -0.4484 0.116 0.7721 0.026 Uiso 1 1 calc R . .
H41B H -0.5899 0.0587 0.7583 0.026 Uiso 1 1 calc R . .
C42 C -0.4427(8) 0.0083(4) 0.7056(4) 0.0203(19) Uani 1 1 d U . .
H42A H -0.4726 0.0156 0.6567 0.024 Uiso 1 1 calc R . .
H42B H -0.3457 0.0209 0.709 0.024 Uiso 1 1 calc R . .
C43 C -0.5086(8) -0.1266(5) 0.6498(4) 0.022(2) Uani 1 1 d . . .
C44 C -0.5561(9) -0.2089(5) 0.6566(4) 0.032(2) Uani 1 1 d . . .
H44A H -0.6469 -0.2276 0.6348 0.039 Uiso 1 1 calc R . .
H44B H -0.5578 -0.2112 0.71 0.039 Uiso 1 1 calc R . .
C45 C -0.4698(9) -0.2630(5) 0.6172(5) 0.045(3) Uani 1 1 d . . .
H45A H -0.4708 -0.2628 0.5638 0.067 Uiso 1 1 calc R . .
H45B H -0.5041 -0.3156 0.6243 0.067 Uiso 1 1 calc R . .
H45C H -0.3796 -0.2449 0.6385 0.067 Uiso 1 1 calc R . .
C56 C 0.0256(11) 0.4304(7) 0.4167(7) 0.087(4) Uani 1 1 d . . .
H56A H -0.0411 0.4585 0.4069 0.13 Uiso 1 1 calc R . .
H56B H 0.0589 0.4078 0.3694 0.13 Uiso 1 1 calc R . .
H56C H 0.0979 0.4661 0.4482 0.13 Uiso 1 1 calc R . .
C57 C 0.0545(11) 0.3260(7) 0.4806(7) 0.082(4) Uani 1 1 d . . .
H57A H 0.0908 0.297 0.4375 0.123 Uiso 1 1 calc R . .
H57B H 0.0058 0.2899 0.5091 0.123 Uiso 1 1 calc R . .
H57C H 0.1261 0.3619 0.5124 0.123 Uiso 1 1 calc R . .
C58 C -0.1608(11) 0.3524(6) 0.4656(6) 0.050(3) Uani 1 1 d . . .
H58 H -0.2117 0.385 0.4505 0.06 Uiso 1 1 calc R . .
C59 C -0.5990(11) 0.4647(7) 0.3387(7) 0.071(4) Uani 1 1 d . . .
H59A H -0.5791 0.4213 0.3025 0.106 Uiso 1 1 calc R . .
H59B H -0.6297 0.5001 0.3121 0.106 Uiso 1 1 calc R . .
H59C H -0.6675 0.4453 0.3705 0.106 Uiso 1 1 calc R . .
C60 C -0.4923(14) 0.5720(7) 0.4460(6) 0.094(5) Uani 1 1 d . . .
H60A H -0.519 0.6121 0.4244 0.141 Uiso 1 1 calc R . .
H60B H -0.4078 0.5933 0.4738 0.141 Uiso 1 1 calc R . .
H60C H -0.5585 0.554 0.4797 0.141 Uiso 1 1 calc R . .
C61 C -0.3687(14) 0.4829(7) 0.3738(7) 0.072(4) Uani 1 1 d . . .
H61 H -0.3693 0.4396 0.3345 0.086 Uiso 1 1 calc R . .
N1 N -0.0055(7) 0.4720(4) 0.8169(4) 0.0294(18) Uani 1 1 d . . .
N2 N -0.1115(7) 0.3819(4) 0.9148(4) 0.0291(18) Uani 1 1 d . A .
N3 N -0.2513(7) 0.3973(4) 0.7542(3) 0.0307(19) Uani 1 1 d . A .
N4 N -0.1728(7) 0.5537(4) 0.8924(4) 0.0290(18) Uani 1 1 d . A .
N5 N -0.0096(6) -0.0595(3) 0.6512(3) 0.0166(15) Uani 1 1 d . . .
N6 N 0.2056(6) 0.0538(4) 0.6412(3) 0.0208(16) Uani 1 1 d . . .
N7 N -0.0043(6) 0.0483(4) 0.7784(3) 0.0198(16) Uani 1 1 d . . .
N8 N -0.1127(6) 0.0526(4) 0.6076(3) 0.0171(15) Uani 1 1 d . . .
N9 N -0.4772(6) 0.0387(4) 0.8412(3) 0.0167(15) Uani 1 1 d U . .
N10 N -0.3710(6) -0.0715(4) 0.8855(3) 0.0178(16) Uani 1 1 d . . .
N11 N -0.6903(7) -0.0714(4) 0.8585(3) 0.0217(17) Uani 1 1 d . . .
N12 N -0.4910(6) -0.0722(4) 0.7121(3) 0.0191(16) Uani 1 1 d . . .
N13 N -0.0326(9) 0.3688(5) 0.4550(5) 0.054(2) Uani 1 1 d . . .
N14 N -0.4794(10) 0.5062(5) 0.3853(5) 0.060(3) Uani 1 1 d . . .
O1 O -0.1107(6) 0.2798(4) 0.9717(3) 0.0392(16) Uani 1 1 d . A .
O2 O -0.2327(6) 0.6683(3) 0.9432(3) 0.0337(16) Uani 1 1 d . . .
O3 O -0.3927(6) 0.3241(3) 0.6594(3) 0.0403(17) Uani 1 1 d . A .
O4 O 0.4044(5) 0.1005(3) 0.5965(3) 0.0240(14) Uani 1 1 d . . .
O5 O 0.0005(5) 0.0899(3) 0.9062(3) 0.0236(14) Uani 1 1 d . A .
O6 O -0.2768(5) 0.0970(3) 0.5567(3) 0.0235(14) Uani 1 1 d . A .
O7 O -0.2141(5) -0.1106(3) 0.9481(3) 0.0270(14) Uani 1 1 d . . .
O8 O -0.8934(5) -0.1138(3) 0.9009(3) 0.0266(14) Uani 1 1 d . . .
O9 O -0.4911(5) -0.1135(3) 0.5851(3) 0.0228(14) Uani 1 1 d . . .
O10 O -0.2181(7) 0.3004(4) 0.4925(4) 0.063(2) Uani 1 1 d . A .
O11 O -0.2648(9) 0.5125(5) 0.4097(6) 0.109(4) Uani 1 1 d . . .
K1 K -0.40656(18) 0.20578(10) 0.54815(9) 0.0230(5) Uani 1 1 d . . .
K2 K -0.5 0 0.5 0.0199(6) Uani 1 2 d S . .
K3 K 0 0 1 0.0207(6) Uani 1 2 d S . .
K4 K 0.05122(17) 0.20528(10) 1.02465(9) 0.0212(5) Uani 1 1 d . . .
Co1 Co -0.19064(12) 0.44383(7) 0.85907(6) 0.0264(3) Uani 1 1 d . A .
Co2 Co 0.03283(11) 0.06006(6) 0.67781(5) 0.0176(3) Uani 1 1 d . . .
Co3 Co -0.52031(11) -0.08070(6) 0.81666(5) 0.0185(3) Uani 1 1 d . . .
C6A C -0.011(2) 0.4223(13) 0.7408(11) 0.049(6) Uani 0.5 1 d P A 2
H6A1 H 0.0541 0.4476 0.7097 0.059 Uiso 0.5 1 d PR A 2
H6A2 H 0.0124 0.3733 0.7458 0.059 Uiso 0.5 1 d PR A 2
C11A C 0.017(2) 0.5532(11) 0.8073(14) 0.051(6) Uani 0.5 1 d P A 2
H11C H -0.0254 0.5545 0.7592 0.061 Uiso 0.5 1 d PR A 2
H11D H 0.1117 0.5757 0.807 0.061 Uiso 0.5 1 d PR A 2
C1A C 0.089(2) 0.4606(14) 0.8664(12) 0.048(6) Uani 0.5 1 d P A 2
H1A1 H 0.1143 0.5082 0.9056 0.057 Uiso 0.5 1 d PR A 2
H1A2 H 0.1681 0.4511 0.8402 0.057 Uiso 0.5 1 d PR A 2
C4A C -0.3263(16) 0.2971(10) 0.9374(8) 0.020(3) Uani 0.5 1 d PDU A 2
H4A1 H -0.366 0.3412 0.9329 0.024 Uiso 0.5 1 calc PR A 2
H4A2 H -0.3489 0.2576 0.8907 0.024 Uiso 0.5 1 calc PR A 2
C5A C -0.3853(19) 0.2624(11) 1.0036(9) 0.032(4) Uani 0.5 1 d PDU A 2
H5D H -0.3563 0.2143 1.0039 0.048 Uiso 0.5 1 calc PR A 2
H5E H -0.4812 0.2515 0.9981 0.048 Uiso 0.5 1 calc PR A 2
H5F H -0.3557 0.2993 1.0505 0.048 Uiso 0.5 1 calc PR A 2

loop_
_atom_site_aniso_label
_atom_site_aniso_U_11
_atom_site_aniso_U_22
_atom_site_aniso_U_33
_atom_site_aniso_U_23
_atom_site_aniso_U_13
_atom_site_aniso_U_12
C1 0.054(15) 0.019(11) 0.032(12) 0.015(9) 0.026(10) 0.023(11)
C4 0.030(6) 0.031(6) 0.026(6) 0.001(5) 0.000(5) 0.004(5)
C5 0.050(6) 0.052(6) 0.048(7) 0.007(5) 0.002(5) 0.015(4)
C6 0.032(6) 0.025(6) 0.024(6) 0.009(5) 0.003(4) 0.007(5)
C11 0.022(11) 0.022(10) 0.012(8) 0.011(8) -0.001(8) -0.008(8)
C2 0.037(7) 0.038(6) 0.041(6) 0.012(5) -0.013(5) 0.010(5)
C3 0.049(7) 0.067(8) 0.033(6) 0.020(6) 0.005(5) 0.038(6)
C7 0.060(7) 0.032(6) 0.023(5) 0.006(4) 0.002(5) 0.015(5)
C8 0.034(6) 0.035(6) 0.027(5) 0.000(4) -0.009(4) 0.001(5)
C9 0.036(6) 0.067(7) 0.019(5) 0.005(5) -0.002(4) 0.001(6)
C10 0.074(9) 0.035(7) 0.078(8) -0.005(6) 0.015(7) 0.013(6)
C12 0.043(7) 0.029(5) 0.025(5) 0.002(4) 0.001(4) 0.008(5)
C13 0.032(6) 0.029(6) 0.025(5) 0.007(4) -0.018(4) 0.001(5)
C14 0.042(7) 0.031(6) 0.042(6) -0.004(5) 0.001(5) 0.008(5)
C15 0.040(7) 0.057(7) 0.064(7) 0.014(6) 0.004(6) 0.007(6)
C16 0.024(5) 0.028(5) 0.018(4) 0.001(4) 0.005(4) 0.008(4)
C17 0.018(5) 0.024(5) 0.016(4) 0.006(4) -0.004(4) 0.001(4)
C18 0.020(4) 0.026(4) 0.014(3) 0.004(3) -0.006(3) 0.007(3)
C19 0.021(5) 0.030(5) 0.015(4) 0.003(4) -0.003(4) 0.009(4)
C20 0.031(6) 0.033(5) 0.026(5) 0.016(4) 0.000(4) 0.009(4)
C21 0.041(6) 0.026(5) 0.009(4) 0.007(4) -0.001(4) 0.010(4)
C22 0.026(5) 0.036(6) 0.008(4) 0.006(4) -0.005(4) 0.007(4)
C23 0.021(5) 0.028(5) 0.011(4) 0.004(4) -0.004(4) 0.014(4)
C24 0.029(5) 0.026(5) 0.006(4) 0.001(3) -0.005(3) 0.009(4)
C25 0.026(6) 0.039(6) 0.018(4) 0.010(4) 0.003(4) -0.001(5)
C26 0.031(6) 0.029(5) 0.018(4) 0.011(4) -0.006(4) 0.002(4)
C27 0.022(5) 0.018(5) 0.015(4) 0.001(4) -0.003(4) 0.008(4)
C28 0.022(5) 0.035(5) 0.009(4) 0.008(4) 0.002(4) 0.010(4)
C29 0.026(5) 0.027(5) 0.012(4) 0.006(4) -0.004(4) 0.013(4)
C30 0.033(6) 0.030(5) 0.025(5) 0.010(4) 0.003(4) 0.011(4)
C31 0.020(5) 0.026(5) 0.018(4) 0.008(4) -0.002(4) 0.005(4)
C32 0.018(5) 0.033(5) 0.024(4) 0.013(4) -0.003(4) 0.010(4)
C33 0.022(5) 0.033(6) 0.014(4) 0.011(4) 0.003(4) 0.006(4)
C34 0.026(6) 0.036(6) 0.021(4) 0.012(4) -0.003(4) 0.003(4)
C35 0.051(7) 0.043(6) 0.024(5) 0.010(4) -0.003(5) 0.009(5)
C36 0.028(6) 0.040(6) 0.014(4) 0.009(4) 0.002(4) 0.020(5)
C37 0.029(6) 0.030(5) 0.012(4) 0.006(4) 0.006(4) 0.006(4)
C38 0.025(4) 0.027(4) 0.013(3) 0.011(3) 0.004(3) 0.007(3)
C39 0.030(6) 0.027(5) 0.038(5) 0.016(4) -0.005(4) 0.008(4)
C40 0.039(7) 0.045(6) 0.052(6) 0.010(5) 0.007(5) 0.016(5)
C41 0.025(5) 0.025(5) 0.017(4) 0.009(4) -0.002(4) 0.003(4)
C42 0.029(4) 0.025(4) 0.009(3) 0.005(3) 0.001(3) 0.009(3)
C43 0.016(5) 0.026(5) 0.022(5) 0.000(4) -0.005(4) 0.005(4)
C44 0.037(6) 0.038(6) 0.018(4) 0.002(4) -0.005(4) 0.003(5)
C45 0.062(7) 0.048(7) 0.026(5) 0.007(5) -0.004(5) 0.017(6)
C56 0.061(9) 0.085(10) 0.121(11) 0.062(9) 0.007(8) -0.009(8)
C57 0.054(9) 0.091(10) 0.118(11) 0.063(9) -0.023(8) 0.015(7)
C58 0.044(8) 0.050(7) 0.054(7) 0.021(6) -0.009(6) -0.004(6)
C59 0.053(8) 0.076(9) 0.098(10) 0.034(8) 0.010(7) 0.027(7)
C60 0.176(15) 0.078(10) 0.046(7) 0.011(7) -0.022(8) 0.071(10)
C61 0.074(10) 0.062(9) 0.087(10) 0.024(7) -0.022(8) 0.025(8)
N1 0.031(5) 0.030(5) 0.029(4) 0.007(4) -0.004(3) 0.009(4)
N2 0.024(5) 0.042(5) 0.029(4) 0.017(4) 0.003(3) 0.017(4)
N3 0.032(5) 0.036(5) 0.018(4) 0.000(3) -0.001(3) -0.003(4)
N4 0.022(5) 0.032(5) 0.033(4) 0.010(4) 0.000(3) 0.002(4)
N5 0.018(4) 0.022(4) 0.011(3) 0.006(3) -0.004(3) 0.004(3)
N6 0.028(4) 0.027(4) 0.011(3) 0.005(3) 0.005(3) 0.013(4)
N7 0.025(4) 0.028(4) 0.009(3) 0.004(3) -0.001(3) 0.011(3)
N8 0.021(4) 0.022(4) 0.013(3) 0.008(3) 0.002(3) 0.009(3)
N9 0.015(3) 0.030(3) 0.009(3) 0.010(2) -0.003(2) 0.009(3)
N10 0.017(4) 0.026(4) 0.011(3) 0.009(3) -0.003(3) 0.002(3)
N11 0.031(5) 0.027(4) 0.011(3) 0.011(3) 0.002(3) 0.007(4)
N12 0.023(4) 0.027(4) 0.008(3) 0.003(3) -0.001(3) 0.009(3)
N13 0.052(7) 0.065(7) 0.053(6) 0.040(5) -0.008(5) 0.004(5)
N14 0.069(8) 0.065(7) 0.056(6) 0.029(5) -0.015(5) 0.020(6)
O1 0.040(4) 0.050(4) 0.038(4) 0.017(3) 0.000(3) 0.024(4)
O2 0.034(4) 0.034(4) 0.031(3) 0.002(3) -0.001(3) 0.006(3)
O3 0.054(5) 0.041(4) 0.026(3) 0.003(3) -0.011(3) 0.014(3)
O4 0.017(3) 0.039(4) 0.018(3) 0.009(3) -0.002(2) 0.006(3)
O5 0.032(4) 0.033(4) 0.008(3) 0.006(3) -0.007(2) 0.012(3)
O6 0.023(4) 0.034(4) 0.017(3) 0.008(3) -0.008(3) 0.014(3)
O7 0.025(4) 0.040(4) 0.018(3) 0.011(3) -0.013(3) 0.008(3)
O8 0.018(3) 0.044(4) 0.022(3) 0.014(3) 0.006(3) 0.010(3)
O9 0.028(4) 0.034(4) 0.006(3) 0.004(2) -0.002(2) 0.006(3)
O10 0.060(5) 0.071(6) 0.041(4) 0.020(4) -0.001(4) -0.032(4)
O11 0.062(7) 0.099(8) 0.172(10) 0.065(7) -0.053(7) -0.001(6)
K1 0.0260(12) 0.0289(11) 0.0150(9) 0.0058(8) -0.0044(8) 0.0068(9)
K2 0.0207(15) 0.0297(16) 0.0106(12) 0.0046(11) -0.0034(11) 0.0080(12)
K3 0.0224(16) 0.0312(16) 0.0104(12) 0.0084(11) -0.0038(11) 0.0061(13)
K4 0.0234(11) 0.0296(11) 0.0124(8) 0.0067(8) -0.0031(8) 0.0078(9)
Co1 0.0338(8) 0.0281(7) 0.0178(6) 0.0048(5) -0.0073(5) 0.0079(6)
Co2 0.0199(7) 0.0280(7) 0.0064(5) 0.0054(5) -0.0034(5) 0.0070(5)
Co3 0.0195(7) 0.0309(7) 0.0076(5) 0.0068(5) -0.0030(5) 0.0083(6)
C6A 0.044(15) 0.056(16) 0.038(12) -0.004(12) 0.006(10) 0.004(13)
C11A 0.036(14) 0.029(13) 0.089(18) 0.021(13) 0.027(13) 0.002(10)
C1A 0.055(16) 0.064(17) 0.043(14) 0.033(13) -0.001(12) 0.035(15)
C4A 0.021(5) 0.022(5) 0.017(5) 0.002(4) 0.001(4) 0.008(4)
C5A 0.038(8) 0.050(8) 0.022(8) 0.018(7) 0.009(8) 0.030(7)

loop_
_atom_type_symbol
_atom_type_description
_atom_type_scat_dispersion_real
_atom_type_scat_dispersion_imag
_atom_type_scat_source
C C 0.0033 0.0016 'International Tables Vol C Tables 4.2.6.8 and 6.1.1.4'
H H 0 0 'International Tables Vol C Tables 4.2.6.8 and 6.1.1.4'
N N 0.0061 0.0033 'International Tables Vol C Tables 4.2.6.8 and 6.1.1.4'
O O 0.0106 0.006 'International Tables Vol C Tables 4.2.6.8 and 6.1.1.4'
K K 0.2009 0.2494 'International Tables Vol C Tables 4.2.6.8 and 6.1.1.4'
Co Co 0.3494 0.9721 'International Tables Vol C Tables 4.2.6.8 and 6.1.1.4'

loop_
_geom_angle_atom_site_label_1
_geom_angle_atom_site_label_2
_geom_angle_atom_site_label_3
_geom_angle
_geom_angle_site_symmetry_1
_geom_angle_site_symmetry_3
C2 C1 N1 112.9(12) . .
C2 C1 H1A 109.7 . .
N1 C1 H1A 109.3 . .
C2 C1 H1B 108.4 . .
N1 C1 H1B 108.5 . .
H1A C1 H1B 107.8 . .
N1 C1 H2C 144.7 . .
H1A C1 H2C 74.5 . .
H1B C1 H2C 103.1 . .
C2 C1 H1A2 109 . .
N1 C1 H1A2 91.5 . .
H1A C1 H1A2 123.2 . .
H2C C1 H1A2 116.3 . .
C3 C4 C5 108.7(15) . .
C3 C4 H4A 109.9 . .
C5 C4 H4A 109.9 . .
C3 C4 H4B 109.9 . .
C5 C4 H4B 109.9 . .
H4A C4 H4B 108.3 . .
N1 C6 C7 111.6(13) . .
N1 C6 H6A 109.1 . .
C7 C6 H6A 108.7 . .
N1 C6 H6B 110 . .
C7 C6 H6B 109.5 . .
H6A C6 H6B 107.8 . .
N1 C6 H6A1 104.8 . .
C7 C6 H6A1 97 . .
H6B C6 H6A1 123.2 . .
N1 C6 H11C 89.6 . .
C7 C6 H11C 130.1 . .
H6A C6 H11C 105.4 . .
H6A1 C6 H11C 121.4 . .
N1 C11 C12 110.3(11) . .
N1 C11 H11A 109.4 . .
C12 C11 H11A 109.8 . .
N1 C11 H11B 109.7 . .
C12 C11 H11B 109.5 . .
H11A C11 H11B 108.1 . .
N1 C11 H12C 141.4 . .
H11A C11 H12C 76 . .
H11B C11 H12C 104.1 . .
N1 C11 H11D 93.2 . .
C12 C11 H11D 97.7 . .
H11A C11 H11D 134.4 . .
H12C C11 H11D 110.2 . .
N1 C11 H1A1 84.5 . .
C12 C11 H1A1 139.9 . .
H11B C11 H1A1 99 . .
H12C C11 H1A1 108.1 . .
H11D C11 H1A1 119.1 . .
C1 C2 N2 110.8(11) . .
N2 C2 C1A 114.1(10) . .
C1 C2 H2C 73.9 . .
N2 C2 H2C 108.9 . .
C1A C2 H2C 107.7 . .
C1 C2 H2D 137.4 . .
N2 C2 H2D 108.7 . .
C1A C2 H2D 109.6 . .
H2C C2 H2D 107.6 . .
C1 C2 H2A 110.2 . .
N2 C2 H2A 109.5 . .
C1A C2 H2A 74.1 . .
H2C C2 H2A 136.3 . .
C1 C2 H2B 109.1 . .
N2 C2 H2B 109.2 . .
C1A C2 H2B 133 . .
H2D C2 H2B 71.4 . .
H2A C2 H2B 108 . .
O1 C3 N2 126.9(9) . .
O1 C3 C4 118.3(11) . .
N2 C3 C4 111.6(10) . .
O1 C3 C4A 112.9(10) . .
N2 C3 C4A 118.0(9) . .
N3 C7 C6A 114.3(10) . .
N3 C7 C6 109.3(9) . .
N3 C7 H7C 108.7 . .
C6A C7 H7C 107.8 . .
C6 C7 H7C 76.3 . .
N3 C7 H7D 108.8 . .
C6A C7 H7D 109.4 . .
C6 C7 H7D 137.9 . .
H7C C7 H7D 107.6 . .
N3 C7 H7A 109.5 . .
C6A C7 H7A 131.6 . .
C6 C7 H7A 109.4 . .
H7D C7 H7A 73.5 . .
N3 C7 H7B 110.2 . .
C6A C7 H7B 75.1 . .
C6 C7 H7B 110.3 . .
H7C C7 H7B 135.2 . .
H7A C7 H7B 108.2 . .
O3 C8 N3 122.8(8) . .
O3 C8 C9 118.0(8) . .
N3 C8 C9 119.3(8) . .
C10 C9 C8 112.7(8) . .
C10 C9 H9A 109.1 . .
C8 C9 H9A 109.1 . .
C10 C9 H9B 109.1 . .
C8 C9 H9B 109.1 . .
H9A C9 H9B 107.8 . .
C9 C10 H10A 109.5 . .
C9 C10 H10B 109.5 . .
H10A C10 H10B 109.5 . .
C9 C10 H10C 109.5 . .
H10A C10 H10C 109.5 . .
H10B C10 H10C 109.5 . .
N4 C12 C11 108.8(9) . .
N4 C12 C11A 113.3(9) . .
N4 C12 H12C 108.6 . .
C11 C12 H12C 70 . .
C11A C12 H12C 107.9 . .
N4 C12 H12D 109.5 . .
C11 C12 H12D 139.9 . .
C11A C12 H12D 109.7 . .
H12C C12 H12D 107.6 . .
N4 C12 H12A 109.7 . .
C11 C12 H12A 109.5 . .
C11A C12 H12A 134.6 . .
N4 C12 H12B 110.6 . .
C11 C12 H12B 110.1 . .
C11A C12 H12B 69.4 . .
H12C C12 H12B 138 . .
H12A C12 H12B 108.3 . .
O2 C13 N4 126.1(9) . .
O2 C13 C14 118.6(8) . .
N4 C13 C14 115.3(8) . .
C15 C14 C13 110.9(8) . .
C15 C14 H14A 109.5 . .
C13 C14 H14A 109.5 . .
C15 C14 H14B 109.5 . .
C13 C14 H14B 109.5 . .
H14A C14 H14B 108 . .
C14 C15 H15A 109.5 . .
C14 C15 H15B 109.5 . .
H15A C15 H15B 109.5 . .
C14 C15 H15C 109.5 . .
H15A C15 H15C 109.5 . .
H15B C15 H15C 109.5 . .
N5 C16 C17 110.0(6) . .
N5 C16 H16A 109.7 . .
C17 C16 H16A 109.7 . .
N5 C16 H16B 109.7 . .
C17 C16 H16B 109.7 . .
H16A C16 H16B 108.2 . .
N6 C17 C16 110.5(6) . .
N6 C17 H17A 109.6 . .
C16 C17 H17A 109.6 . .
N6 C17 H17B 109.6 . .
C16 C17 H17B 109.6 . .
H17A C17 H17B 108.1 . .
O4 C18 N6 125.2(7) . .
O4 C18 C19 115.8(7) . .
N6 C18 C19 119.1(7) . .
C18 C19 C20 111.7(6) . .
C18 C19 H19A 109.3 . .
C20 C19 H19A 109.3 . .
C18 C19 H19B 109.3 . .
C20 C19 H19B 109.3 . .
H19A C19 H19B 107.9 . .
C19 C20 H20A 109.5 . .
C19 C20 H20B 109.5 . .
H20A C20 H20B 109.5 . .
C19 C20 H20C 109.5 . .
H20A C20 H20C 109.5 . .
H20B C20 H20C 109.5 . .
N5 C21 C22 110.0(6) . .
N5 C21 H21A 109.7 . .
C22 C21 H21A 109.7 . .
N5 C21 H21B 109.7 . .
C22 C21 H21B 109.7 . .
H21A C21 H21B 108.2 . .
N7 C22 C21 108.2(6) . .
N7 C22 H22A 110.1 . .
C21 C22 H22A 110.1 . .
N7 C22 H22B 110.1 . .
C21 C22 H22B 110.1 . .
H22A C22 H22B 108.4 . .
O5 C23 N7 126.1(7) . .
O5 C23 C24 117.3(6) . .
N7 C23 C24 116.5(7) . .
N7 C23 K4 167.1(6) . .
C24 C23 K4 76.3(4) . .
C23 C24 C25 112.0(7) . .
C23 C24 H24A 109.2 . .
C25 C24 H24A 109.2 . .
C23 C24 H24B 109.2 . .
C25 C24 H24B 109.2 . .
H24A C24 H24B 107.9 . .
C24 C25 H25A 109.5 . .
C24 C25 H25B 109.5 . .
H25A C25 H25B 109.5 . .
C24 C25 H25C 109.5 . .
H25A C25 H25C 109.5 . .
H25B C25 H25C 109.5 . .
N5 C26 C27 110.9(6) . .
N5 C26 H26A 109.4 . .
C27 C26 H26A 109.4 . .
N5 C26 H26B 109.5 . .
C27 C26 H26B 109.4 . .
H26A C26 H26B 108 . .
N8 C27 C26 109.1(6) . .
N8 C27 H27A 109.9 . .
C26 C27 H27A 109.9 . .
N8 C27 H27B 109.9 . .
C26 C27 H27B 109.9 . .
H27A C27 H27B 108.3 . .
O6 C28 N8 124.9(7) . .
O6 C28 C29 117.9(7) . .
N8 C28 C29 117.1(7) . .
N8 C28 K1 163.4(5) . .
C29 C28 K1 79.3(4) . .
C28 C29 C30 110.3(6) . .
C28 C29 H29A 109.6 . .
C30 C29 H29A 109.6 . .
C28 C29 H29B 109.6 . .
C30 C29 H29B 109.6 . .
H29A C29 H29B 108.1 . .
C29 C30 H30A 109.5 . .
C29 C30 H30B 109.5 . .
H30A C30 H30B 109.5 . .
C29 C30 H30C 109.5 . .
H30A C30 H30C 109.5 . .
H30B C30 H30C 109.5 . .
N9 C31 C32 109.3(6) . .
N9 C31 H31A 109.8 . .
C32 C31 H31A 109.8 . .
N9 C31 H31B 109.8 . .
C32 C31 H31B 109.8 . .
H31A C31 H31B 108.3 . .
N10 C32 C31 109.8(6) . .
N10 C32 H32A 109.7 . .
C31 C32 H32A 109.7 . .
N10 C32 H32B 109.7 . .
C31 C32 H32B 109.7 . .
H32A C32 H32B 108.2 . .
O7 C33 N10 125.0(7) . .
O7 C33 C34 117.7(7) . .
N10 C33 C34 117.2(7) . .
C33 C34 C35 110.4(7) . .
C33 C34 H34A 109.6 . .
C35 C34 H34A 109.6 . .
C33 C34 H34B 109.6 . .
C35 C34 H34B 109.6 . .
H34A C34 H34B 108.1 . .
C34 C35 H35A 109.5 . .
C34 C35 H35B 109.5 . .
H35A C35 H35B 109.5 . .
C34 C35 H35C 109.5 . .
H35A C35 H35C 109.5 . .
H35B C35 H35C 109.5 . .
N9 C36 C37 110.1(6) . .
N9 C36 H36A 109.6 . .
C37 C36 H36A 109.6 . .
N9 C36 H36B 109.6 . .
C37 C36 H36B 109.6 . .
H36A C36 H36B 108.1 . .
N11 C37 C36 109.8(7) . .
N11 C37 H37A 109.7 . .
C36 C37 H37A 109.7 . .
N11 C37 H37B 109.7 . .
C36 C37 H37B 109.7 . .
H37A C37 H37B 108.2 . .
O8 C38 N11 126.3(8) . .
O8 C38 C39 118.0(8) . .
N11 C38 C39 115.7(7) . .
C38 C39 C40 110.5(7) . .
C38 C39 H39A 109.5 . .
C40 C39 H39A 109.5 . .
C38 C39 H39B 109.5 . .
C40 C39 H39B 109.5 . .
H39A C39 H39B 108.1 . .
C39 C40 H40A 109.5 . .
C39 C40 H40B 109.5 . .
H40A C40 H40B 109.5 . .
C39 C40 H40C 109.5 . .
H40A C40 H40C 109.5 . .
H40B C40 H40C 109.5 . .
N9 C41 C42 109.9(6) . .
N9 C41 H41A 109.7 . .
C42 C41 H41A 109.7 . .
N9 C41 H41B 109.7 . .
C42 C41 H41B 109.7 . .
H41A C41 H41B 108.2 . .
N12 C42 C41 109.1(6) . .
N12 C42 H42A 109.9 . .
C41 C42 H42A 109.9 . .
N12 C42 H42B 109.9 . .
C41 C42 H42B 109.9 . .
H42A C42 H42B 108.3 . .
O9 C43 N12 124.5(8) . .
O9 C43 C44 117.6(7) . .
N12 C43 C44 117.8(7) . .
C43 C44 C45 113.0(7) . .
C43 C44 H44A 109 . .
C45 C44 H44A 109 . .
C43 C44 H44B 109 . .
C45 C44 H44B 109 . .
H44A C44 H44B 107.8 . .
C44 C45 H45A 109.5 . .
C44 C45 H45B 109.5 . .
H45A C45 H45B 109.5 . .
C44 C45 H45C 109.5 . .
H45A C45 H45C 109.5 . .
H45B C45 H45C 109.5 . .
N13 C56 H56A 109.5 . .
N13 C56 H56B 109.5 . .
H56A C56 H56B 109.5 . .
N13 C56 H56C 109.5 . .
H56A C56 H56C 109.5 . .
H56B C56 H56C 109.5 . .
N13 C57 H57A 109.5 . .
N13 C57 H57B 109.5 . .
H57A C57 H57B 109.5 . .
N13 C57 H57C 109.5 . .
H57A C57 H57C 109.5 . .
H57B C57 H57C 109.5 . .
O10 C58 N13 126.2(11) . .
O10 C58 H58 116.9 . .
N13 C58 H58 116.9 . .
N14 C59 H59A 109.5 . .
N14 C59 H59B 109.5 . .
H59A C59 H59B 109.5 . .
N14 C59 H59C 109.5 . .
H59A C59 H59C 109.5 . .
H59B C59 H59C 109.5 . .
N14 C60 H60A 109.5 . .
N14 C60 H60B 109.5 . .
H60A C60 H60B 109.5 . .
N14 C60 H60C 109.5 . .
H60A C60 H60C 109.5 . .
H60B C60 H60C 109.5 . .
O11 C61 N14 125.2(13) . .
O11 C61 H61 117.4 . .
N14 C61 H61 117.4 . .
C1A N1 C6 142.0(13) . .
C1A N1 C11A 112.6(14) . .
C6 N1 C11A 71.4(12) . .
C1A N1 C11 74.1(12) . .
C6 N1 C11 114.6(11) . .
C1A N1 C6A 113.6(14) . .
C11A N1 C6A 106.8(14) . .
C11 N1 C6A 144.6(13) . .
C6 N1 C1 117.2(11) . .
C11A N1 C1 145.6(13) . .
C11 N1 C1 113.1(12) . .
C6A N1 C1 80.0(12) . .
C1A N1 Co1 108.6(10) . .
C6 N1 Co1 105.2(9) . .
C11A N1 Co1 108.3(8) . .
C11 N1 Co1 102.7(7) . .
C6A N1 Co1 106.7(9) . .
C1 N1 Co1 101.5(8) . .
C3 N2 C2 116.6(8) . .
C3 N2 Co1 130.1(6) . .
C2 N2 Co1 112.1(6) . .
C8 N3 C7 118.8(7) . .
C8 N3 Co1 128.6(6) . .
C7 N3 Co1 112.3(5) . .
C13 N4 C12 114.3(7) . .
C13 N4 Co1 132.2(6) . .
C12 N4 Co1 113.3(5) . .
C21 N5 C26 113.3(6) . .
C21 N5 C16 112.6(6) . .
C26 N5 C16 112.4(6) . .
C21 N5 Co2 106.2(4) . .
C26 N5 Co2 105.7(5) . .
C16 N5 Co2 105.9(5) . .
C18 N6 C17 120.0(6) . .
C18 N6 Co2 128.1(6) . .
C17 N6 Co2 111.6(5) . .
C23 N7 C22 117.1(6) . .
C23 N7 Co2 129.0(6) . .
C22 N7 Co2 113.7(4) . .
C28 N8 C27 118.8(6) . .
C28 N8 Co2 128.0(5) . .
C27 N8 Co2 112.7(5) . .
C31 N9 C36 113.6(5) . .
C31 N9 C41 112.9(6) . .
C36 N9 C41 111.8(6) . .
C31 N9 Co3 105.9(4) . .
C36 N9 Co3 106.5(5) . .
C41 N9 Co3 105.4(4) . .
C33 N10 C32 116.8(6) . .
C33 N10 Co3 131.1(5) . .
C32 N10 Co3 111.9(5) . .
C38 N11 C37 116.7(7) . .
C38 N11 Co3 130.6(6) . .
C37 N11 Co3 112.7(5) . .
C43 N12 C42 117.9(6) . .
C43 N12 Co3 130.4(6) . .
C42 N12 Co3 111.7(4) . .
C58 N13 C57 121.2(9) . .
C58 N13 C56 121.6(10) . .
C57 N13 C56 117.2(9) . .
C61 N14 C59 120.1(10) . .
C61 N14 C60 122.7(11) . .
C59 N14 C60 117.2(10) . .
C3 O1 K4 167.8(7) . .
C13 O2 K4 145.1(6) . 2_567
C8 O3 K1 152.0(6) . .
C18 O4 K2 140.6(5) . 1_655
C18 O4 K1 129.4(5) . 1_655
K2 O4 K1 83.51(15) 1_655 1_655
C23 O5 K3 148.8(5) . .
C23 O5 K4 121.0(5) . .
K3 O5 K4 85.84(14) . .
C28 O6 K1 123.9(5) . .
C28 O6 K2 145.1(5) . .
K1 O6 K2 84.49(15) . .
C33 O7 K3 139.9(5) . .
C33 O7 K4 130.1(5) . 2_557
K3 O7 K4 81.90(15) . 2_557
C38 O8 K4 127.1(5) . 2_457
C38 O8 K3 142.3(5) . 1_455
K4 O8 K3 80.24(14) 2_457 1_455
C43 O9 K1 128.2(5) . 2_456
C43 O9 K2 141.9(5) . .
K1 O9 K2 79.70(13) 2_456 .
C58 O10 K1 162.3(8) . .
O3 K1 O6 120.57(17) . .
O3 K1 O10 84.7(2) . .
O6 K1 O10 98.0(2) . .
O3 K1 O4 99.56(18) . 1_455
O6 K1 O4 79.20(17) . 1_455
O10 K1 O4 175.7(2) . 1_455
O3 K1 O9 153.72(18) . 2_456
O6 K1 O9 85.30(16) . 2_456
O10 K1 O9 96.87(18) . 2_456
O4 K1 O9 79.61(16) 1_455 2_456
O3 K1 C28 104.24(18) . .
O10 K1 C28 90.6(2) . .
O4 K1 C28 87.63(18) 1_455 .
O9 K1 C28 101.97(17) 2_456 .
O3 K1 K2 142.62(15) . .
O10 K1 K2 128.68(17) . .
C28 K1 K2 64.58(14) . .
O4 K2 O4 180.00(18) 1_455 2_556
O4 K2 O6 99.46(15) 1_455 2_456
O4 K2 O6 80.54(15) 2_556 2_456
O4 K2 O6 80.54(15) 1_455 .
O4 K2 O6 99.46(15) 2_556 .
O6 K2 O6 180.0(3) 2_456 .
O4 K2 O9 100.50(15) 1_455 .
O4 K2 O9 79.50(15) 2_556 .
O6 K2 O9 82.81(15) 2_456 .
O6 K2 O9 97.19(15) . .
O4 K2 O9 79.50(15) 1_455 2_456
O4 K2 O9 100.50(15) 2_556 2_456
O6 K2 O9 97.19(15) 2_456 2_456
O6 K2 O9 82.81(15) . 2_456
O9 K2 O9 180.0000(10) . 2_456
O4 K2 K1 130.55(12) 2_556 .
O6 K2 K1 132.57(11) 2_456 .
O9 K2 K1 131.11(10) . .
O4 K2 K1 130.55(12) 1_455 2_456
O6 K2 K1 132.57(11) . 2_456
O9 K2 K1 131.11(10) 2_456 2_456
K1 K2 K1 180 . 2_456
O5 K3 O5 180.0000(10) . 2_557
O5 K3 O7 100.57(16) . .
O5 K3 O7 79.43(16) 2_557 .
O5 K3 O7 79.43(16) . 2_557
O5 K3 O7 100.57(16) 2_557 2_557
O7 K3 O7 180.0000(10) . 2_557
O5 K3 O8 84.60(15) . 2_457
O5 K3 O8 95.40(15) 2_557 2_457
O7 K3 O8 102.79(16) . 2_457
O7 K3 O8 77.21(16) 2_557 2_457
O5 K3 O8 95.40(15) . 1_655
O5 K3 O8 84.60(15) 2_557 1_655
O7 K3 O8 77.21(16) . 1_655
O7 K3 O8 102.79(16) 2_557 1_655
O8 K3 O8 180.0000(10) 2_457 1_655
O5 K3 K4 132.22(11) 2_557 .
O7 K3 K4 130.09(12) . .
O8 K3 K4 132.61(11) 1_655 .
O5 K3 K4 132.22(11) . 2_557
O7 K3 K4 130.09(12) 2_557 2_557
O8 K3 K4 132.61(11) 2_457 2_557
K4 K3 K4 180 . 2_557
O2 K4 O5 132.75(18) 2_567 .
O2 K4 O1 90.94(19) 2_567 .
O5 K4 O1 91.98(17) . .
O2 K4 O8 137.20(17) 2_567 2_457
O5 K4 O8 87.62(17) . 2_457
O1 K4 O8 102.86(19) . 2_457
O2 K4 O7 94.58(18) 2_567 2_557
O5 K4 O7 77.16(16) . 2_557
O1 K4 O7 168.85(17) . 2_557
O8 K4 O7 79.51(17) 2_457 2_557
O2 K4 C23 117.47(19) 2_567 .
O1 K4 C23 82.41(18) . .
O8 K4 C23 104.53(19) 2_457 .
O7 K4 C23 86.44(16) 2_557 .
O2 K4 K3 142.47(14) 2_567 .
O1 K4 K3 124.88(14) . .
N4 Co1 N2 122.5(3) . .
N4 Co1 N3 118.0(3) . .
N2 Co1 N3 117.6(3) . .
N4 Co1 N1 85.4(3) . .
N2 Co1 N1 85.7(3) . .
N3 Co1 N1 85.5(3) . .
N7 Co2 N6 119.5(3) . .
N7 Co2 N8 119.0(3) . .
N6 Co2 N8 119.8(2) . .
N7 Co2 N5 85.3(2) . .
N6 Co2 N5 86.1(3) . .
N8 Co2 N5 85.6(2) . .
N10 Co3 N11 118.4(2) . .
N10 Co3 N12 120.0(3) . .
N11 Co3 N12 119.7(3) . .
N10 Co3 N9 85.3(3) . .
N11 Co3 N9 85.1(3) . .
N12 Co3 N9 86.0(2) . .
C7 C6A N1 112.5(14) . .
C7 C6A H6A 106.2 . .
N1 C6A H6A 97.8 . .
N1 C6A H7B 136 . .
H6A C6A H7B 118.9 . .
C7 C6A H6A1 110.3 . .
N1 C6A H6A1 110.2 . .
H7B C6A H6A1 111.4 . .
C7 C6A H6A2 108 . .
N1 C6A H6A2 108.1 . .
H6A C6A H6A2 124.1 . .
H7B C6A H6A2 72 . .
H6A1 C6A H6A2 107.7 . .
N1 C11A C12 107.1(14) . .
N1 C11A H6B 85.8 . .
C12 C11A H6B 121 . .
N1 C11A H11B 96.5 . .
C12 C11A H11B 93 . .
H6B C11A H11B 143.8 . .
N1 C11A H12B 133.3 . .
H6B C11A H12B 92.8 . .
H11B C11A H12B 110.6 . .
N1 C11A H11C 109.3 . .
C12 C11A H11C 109.1 . .
H11B C11A H11C 138.3 . .
H12B C11A H11C 74.6 . .
N1 C11A H11D 110.9 . .
C12 C11A H11D 111.8 . .
H6B C11A H11D 116.3 . .
H12B C11A H11D 111.3 . .
H11C C11A H11D 108.5 . .
N1 C1A C2 109.9(15) . .
N1 C1A H1B 109.4 . .
C2 C1A H1B 91.2 . .
N1 C1A H1A1 108.3 . .
C2 C1A H1A1 108.7 . .
H1B C1A H1A1 127.5 . .
N1 C1A H1A2 110.8 . .
C2 C1A H1A2 111 . .
H1A1 C1A H1A2 108.2 . .
C5A C4A C3 112.5(12) . .
C5A C4A H4A1 109.1 . .
C3 C4A H4A1 109.1 . .
C5A C4A H4A2 109.1 . .
C3 C4A H4A2 109.1 . .
H4A1 C4A H4A2 107.8 . .
C4A C5A H5D 109.5 . .
C4A C5A H5E 109.5 . .
H5D C5A H5E 109.5 . .
C4A C5A H5F 109.5 . .
H5D C5A H5F 109.5 . .
H5E C5A H5F 109.5 . .

loop_
_geom_bond_atom_site_label_1
_geom_bond_atom_site_label_2
_geom_bond_distance
_geom_bond_site_symmetry_2
C1 C2 1.417(19) .
C1 N1 1.532(19) .
C1 H1A 0.99 .
C1 H1B 0.99 .
C1 H1A2 1.2284 .
C4 C3 1.487(18) .
C4 C5 1.499(17) .
C4 H4A 0.99 .
C4 H4B 0.99 .
C5 H5A 0.98 .
C5 H5B 0.98 .
C5 H5C 0.98 .
C6 N1 1.431(18) .
C6 C7 1.563(19) .
C6 H6A 0.99 .
C6 H6B 0.99 .
C11 N1 1.489(16) .
C11 C12 1.502(18) .
C11 H11A 0.99 .
C11 H11B 0.99 .
C2 N2 1.439(10) .
C2 C1A 1.59(2) .
C2 H2C 0.99 .
C2 H2D 0.99 .
C2 H2A 0.99 .
C2 H2B 0.99 .
C3 O1 1.269(10) .
C3 N2 1.303(11) .
C3 C4A 1.640(19) .
C7 N3 1.460(10) .
C7 C6A 1.49(2) .
C7 H7C 0.99 .
C7 H7D 0.99 .
C7 H7A 0.99 .
C7 H7B 0.99 .
C8 O3 1.272(9) .
C8 N3 1.318(10) .
C8 C9 1.499(12) .
C9 C10 1.497(13) .
C9 H9A 0.99 .
C9 H9B 0.99 .
C10 H10A 0.98 .
C10 H10B 0.98 .
C10 H10C 0.98 .
C12 N4 1.462(10) .
C12 C11A 1.57(2) .
C12 H12C 0.99 .
C12 H12D 0.99 .
C12 H12A 0.99 .
C12 H12B 0.99 .
C13 O2 1.245(9) .
C13 N4 1.343(10) .
C13 C14 1.512(12) .
C14 C15 1.507(12) .
C14 H14A 0.99 .
C14 H14B 0.99 .
C15 H15A 0.98 .
C15 H15B 0.98 .
C15 H15C 0.98 .
C16 N5 1.487(9) .
C16 C17 1.508(10) .
C16 H16A 0.99 .
C16 H16B 0.99 .
C17 N6 1.477(9) .
C17 H17A 0.99 .
C17 H17B 0.99 .
C18 O4 1.279(9) .
C18 N6 1.308(10) .
C18 C19 1.488(10) .
C19 C20 1.526(10) .
C19 H19A 0.99 .
C19 H19B 0.99 .
C20 H20A 0.98 .
C20 H20B 0.98 .
C20 H20C 0.98 .
C21 N5 1.473(9) .
C21 C22 1.541(10) .
C21 H21A 0.99 .
C21 H21B 0.99 .
C22 N7 1.461(9) .
C22 H22A 0.99 .
C22 H22B 0.99 .
C23 O5 1.247(8) .
C23 N7 1.341(9) .
C23 C24 1.500(11) .
C23 K4 3.465(7) .
C24 C25 1.532(10) .
C24 H24A 0.99 .
C24 H24B 0.99 .
C25 H25A 0.98 .
C25 H25B 0.98 .
C25 H25C 0.98 .
C26 N5 1.482(9) .
C26 C27 1.516(10) .
C26 H26A 0.99 .
C26 H26B 0.99 .
C27 N8 1.465(9) .
C27 H27A 0.99 .
C27 H27B 0.99 .
C28 O6 1.276(9) .
C28 N8 1.323(9) .
C28 C29 1.510(10) .
C28 K1 3.516(8) .
C29 C30 1.541(10) .
C29 H29A 0.99 .
C29 H29B 0.99 .
C30 H30A 0.98 .
C30 H30B 0.98 .
C30 H30C 0.98 .
C31 N9 1.476(9) .
C31 C32 1.516(10) .
C31 H31A 0.99 .
C31 H31B 0.99 .
C32 N10 1.467(9) .
C32 H32A 0.99 .
C32 H32B 0.99 .
C33 O7 1.271(9) .
C33 N10 1.322(9) .
C33 C34 1.505(11) .
C34 C35 1.521(11) .
C34 H34A 0.99 .
C34 H34B 0.99 .
C35 H35A 0.98 .
C35 H35B 0.98 .
C35 H35C 0.98 .
C36 N9 1.490(9) .
C36 C37 1.516(10) .
C36 H36A 0.99 .
C36 H36B 0.99 .
C37 N11 1.463(9) .
C37 H37A 0.99 .
C37 H37B 0.99 .
C38 O8 1.245(9) .
C38 N11 1.330(10) .
C38 C39 1.521(11) .
C39 C40 1.535(11) .
C39 H39A 0.99 .
C39 H39B 0.99 .
C40 H40A 0.98 .
C40 H40B 0.98 .
C40 H40C 0.98 .
C41 N9 1.491(9) .
C41 C42 1.540(10) .
C41 H41A 0.99 .
C41 H41B 0.99 .
C42 N12 1.468(9) .
C42 H42A 0.99 .
C42 H42B 0.99 .
C43 O9 1.263(9) .
C43 N12 1.332(9) .
C43 C44 1.499(11) .
C44 C45 1.544(11) .
C44 H44A 0.99 .
C44 H44B 0.99 .
C45 H45A 0.98 .
C45 H45B 0.98 .
C45 H45C 0.98 .
C56 N13 1.465(12) .
C56 H56A 0.98 .
C56 H56B 0.98 .
C56 H56C 0.98 .
C57 N13 1.443(12) .
C57 H57A 0.98 .
C57 H57B 0.98 .
C57 H57C 0.98 .
C58 O10 1.202(11) .
C58 N13 1.334(12) .
C58 H58 0.95 .
C59 N14 1.480(13) .
C59 H59A 0.98 .
C59 H59B 0.98 .
C59 H59C 0.98 .
C60 N14 1.485(13) .
C60 H60A 0.98 .
C60 H60B 0.98 .
C60 H60C 0.98 .
C61 O11 1.226(13) .
C61 N14 1.316(14) .
C61 H61 0.95 .
N1 C1A 1.408(19) .
N1 C11A 1.48(2) .
N1 C6A 1.493(19) .
N1 Co1 2.090(7) .
N2 Co1 1.955(7) .
N3 Co1 1.979(6) .
N4 Co1 1.928(7) .
N5 Co2 2.070(6) .
N6 Co2 1.947(6) .
N7 Co2 1.932(6) .
N8 Co2 1.949(6) .
N9 Co3 2.067(6) .
N10 Co3 1.957(6) .
N11 Co3 1.964(7) .
N12 Co3 1.975(6) .
O1 K4 2.660(6) .
O2 K4 2.608(6) 2_567
O3 K1 2.620(6) .
O4 K2 2.629(5) 1_655
O4 K1 2.730(6) 1_655
O5 K3 2.595(5) .
O5 K4 2.654(5) .
O6 K1 2.641(5) .
O6 K2 2.668(5) .
O7 K3 2.691(5) .
O7 K4 2.762(6) 2_557
O8 K4 2.669(6) 2_457
O8 K3 2.872(5) 1_455
O9 K1 2.734(5) 2_456
O9 K2 2.835(5) .
O10 K1 2.678(7) .
K1 O4 2.730(6) 1_455
K1 O9 2.734(5) 2_456
K1 K2 3.5693(18) .
K2 O4 2.629(5) 1_455
K2 O4 2.629(5) 2_556
K2 O6 2.668(5) 2_456
K2 O9 2.835(5) 2_456
K2 K1 3.5693(18) 2_456
K3 O5 2.595(5) 2_557
K3 O7 2.691(5) 2_557
K3 O8 2.872(5) 2_457
K3 O8 2.872(5) 1_655
K3 K4 3.5745(18) .
K3 K4 3.5745(18) 2_557
K4 O2 2.608(6) 2_567
K4 O8 2.669(6) 2_457
K4 O7 2.762(6) 2_557
C6A H6A1 0.99 .
C6A H6A2 0.99 .
C11A H11C 0.99 .
C11A H11D 0.99 .
C1A H1A1 0.99 .
C1A H1A2 0.99 .
C4A C5A 1.550(15) .
C4A H4A1 0.99 .
C4A H4A2 0.99 .
C5A H5D 0.98 .
C5A H5E 0.98 .
C5A H5F 0.98 .
